data_2239740
loop_
_publ_author_name
'McAdam, C. John'
'Moratti, Stephen C.'
'Robinson, Brian H.'
'Simpson, Jim'
'Stanley, Roderick G.'

_publ_section_title
;
 Crystal structures of (\m~2~-\h^2^,\h^2^-4-hydroxybut-2-yn-1-yl
 2-bromo-2-methylpropanoate-\k^4^<i>C</i>^2^,<i>C</i>^3^:<i>C</i>^2^,<i>C</i>^3^)bis[tricarbonylcobalt(II)](<i>Co{---</i>Co})
 and [\m~2~-\h^2^,\h^2^-but-2-yne-1,4-diyl
 bis(2-bromo-2-methylpropanoate)-\k^4^<i>C</i>^2^,<i>C</i>^3^:<i>C</i>^2^,<i>C</i>^3^]bis[tricarbonylcobalt(II)](<i>Co{---</i>Co})
;
_journal_coeditor_code HB0001
_journal_issue 7
_journal_name_full 'Acta Crystallographica Section E'
_journal_page_first 9
_journal_page_last 13
_journal_paper_doi 10.1107/S1600536814009659
_journal_volume 70
_journal_year 2014
_chemical_formula_iupac '[Co2 (C12 H16 Br2 O4) (C O)6]'
_chemical_formula_moiety 'C18 H16 Br2 Co2 O10'
_chemical_formula_sum 'C18 H16 Br2 Co2 O10'
_chemical_formula_weight 669.99
_chemical_name_systematic
'[\m~2~-\h^2^,\h^2^-But-2-yne-1,4-diyl bis(2-bromo-2-methylpropanoate)-\k^4^<i>C</i>^2^,<i>C</i>^3^:<i>C</i>^2^,<i>C</i>^3^]bis[tricarbonylcobalt(II)](<i>Co</i>---<i>Co</i>)'
_space_group_crystal_system triclinic
_space_group_IT_number 2
_space_group_name_Hall '-P 1'
_space_group_name_H-M_alt 'P -1'
_symmetry_space_group_name_Hall '-P 1'
_symmetry_space_group_name_H-M 'P -1'
_atom_sites_solution_hydrogens geom
_cell_angle_alpha 71.314(5)
_cell_angle_beta 71.973(5)
_cell_angle_gamma 84.630(5)
_cell_formula_units_Z 2
_cell_length_a 9.392(5)
_cell_length_b 10.710(5)
_cell_length_c 13.269(5)
_cell_measurement_reflns_used 5837
_cell_measurement_temperature 91(2)
_cell_measurement_theta_max 30.90
_cell_measurement_theta_min 2.28
_cell_volume 1202.3(10)
_computing_cell_refinement 'APEX2 and SAINT (Bruker, 2011)'
_computing_data_collection 'APEX2 (Bruker, 2011)'
_computing_data_reduction 'SAINT (Bruker, 2011)'
_computing_molecular_graphics
;
Mercury (Macrae <i>et al.</i>, 2008)
;
_computing_publication_material
;
SHELXL2013 (Sheldrick, 2008), enCIFer (Allen <i>et al.</i>,
2004), PLATON
(Spek, 2009) and publCIF (Westrip, 2010)
;
_computing_structure_refinement
;
SHELXL2013 (Sheldrick, 2008) and <i>TITAN2000</i> (Hunter & Simpson,
1999)
;
_computing_structure_solution 'SHELXS97 (Sheldrick, 2008)'
_diffrn_ambient_temperature 91(2)
_diffrn_measured_fraction_theta_full 0.986
_diffrn_measured_fraction_theta_max 0.954
_diffrn_measurement_device_type 'Bruker APEXII CCD area-detector'
_diffrn_measurement_method '\w scans'
_diffrn_radiation_source 'fine-focus sealed tube'
_diffrn_radiation_type MoK\a
_diffrn_radiation_wavelength 0.71069
_diffrn_reflns_av_R_equivalents 0.0373
_diffrn_reflns_limit_h_max 12
_diffrn_reflns_limit_h_min -14
_diffrn_reflns_limit_k_max 16
_diffrn_reflns_limit_k_min -16
_diffrn_reflns_limit_l_max 18
_diffrn_reflns_limit_l_min -19
_diffrn_reflns_number 21546
_diffrn_reflns_theta_full 29.000
_diffrn_reflns_theta_max 32.252
_diffrn_reflns_theta_min 1.696
_diffrn_standards_number 0
_exptl_absorpt_coefficient_mu 4.751
_exptl_absorpt_correction_T_max 1.000
_exptl_absorpt_correction_T_min 0.611
_exptl_absorpt_correction_type multi-scan
_exptl_absorpt_process_details '(SADABS; Bruker, 2011)'
_exptl_crystal_colour 'dark red'
_exptl_crystal_density_diffrn 1.851
_exptl_crystal_density_method 'not measured'
_exptl_crystal_description rod
_exptl_crystal_F_000 656
_exptl_crystal_size_max 0.250
_exptl_crystal_size_mid 0.110
_exptl_crystal_size_min 0.060
_refine_diff_density_max 1.434
_refine_diff_density_min -1.056
_refine_ls_extinction_method none
_refine_ls_goodness_of_fit_ref 0.945
_refine_ls_hydrogen_treatment constr
_refine_ls_matrix_type full
_refine_ls_number_parameters 293
_refine_ls_number_reflns 8127
_refine_ls_number_restraints 0
_refine_ls_restrained_S_all 0.945
_refine_ls_R_factor_all 0.0529
_refine_ls_R_factor_gt 0.0312
_refine_ls_shift/su_max 0.008
_refine_ls_shift/su_mean 0.000
_refine_ls_structure_factor_coef Fsqd
_refine_ls_weighting_details 'w=1/[\s^2^(Fo^2^)+(0.0311P)^2^] where P=(Fo^2^+2Fc^2^)/3'
_refine_ls_weighting_scheme calc
_refine_ls_wR_factor_gt 0.0613
_refine_ls_wR_factor_ref 0.0689
_reflns_number_gt 6040
_reflns_number_total 8127
_reflns_threshold_expression I>2\s(I)
_cod_data_source_file hb0001sup1.cif
_cod_data_source_block 2
_cod_database_code 2239740
_cod_database_fobs_code 2239740
_shelx_space_group_comment
;
The symmetry employed for this shelxl refinement is uniquely defined
by the following loop, which should always be used as a source of
symmetry information in preference to the above space-group names.
They are only intended as comments.
;
_shelx_estimated_absorpt_t_min 0.383
_shelx_estimated_absorpt_t_max 0.764
_shelxl_version_number .2013

loop_
_space_group_symop_operation_xyz
'x, y, z'
'-x, -y, -z'

loop_
_atom_site_type_symbol
_atom_site_label
_atom_site_fract_x
_atom_site_fract_y
_atom_site_fract_z
_atom_site_U_iso_or_equiv
_atom_site_adp_type
_atom_site_calc_flag
_atom_site_occupancy
Br Br1 0.75011(2) 0.49577(2) 0.81786(2) 0.02064(5) Uani d 1
C C7 0.6143(2) 0.74032(18) 0.72699(17) 0.0192(4) Uani d 1
H H7A 0.5332 0.7891 0.6996 0.029 Uiso calc 1
H H7B 0.7079 0.7554 0.6657 0.029 Uiso calc 1
H H7C 0.6260 0.7708 0.7862 0.029 Uiso calc 1
C C6 0.4399(2) 0.56200(19) 0.87435(16) 0.0167(4) Uani d 1
H H6A 0.3511 0.6010 0.8526 0.025 Uiso calc 1
H H6B 0.4533 0.5981 0.9300 0.025 Uiso calc 1
H H6C 0.4270 0.4662 0.9061 0.025 Uiso calc 1
C C5 0.5769(2) 0.59405(18) 0.77269(16) 0.0140(4) Uani d 1
C C4 0.5703(2) 0.54055(17) 0.68077(16) 0.0134(4) Uani d 1
O O2 0.63231(16) 0.58983(13) 0.58281(11) 0.0182(3) Uani d 1
O O1 0.48633(15) 0.43066(12) 0.72283(11) 0.0140(3) Uani d 1
C C3 0.4766(2) 0.36816(18) 0.64290(15) 0.0143(4) Uani d 1
H H3A 0.5769 0.3390 0.6063 0.017 Uiso calc 1
H H3B 0.4373 0.4311 0.5848 0.017 Uiso calc 1
C C2 0.3747(2) 0.25397(17) 0.70430(15) 0.0126(4) Uani d 1
C C1 0.3246(2) 0.15033(18) 0.68869(15) 0.0123(4) Uani d 1
C C8 0.3382(2) 0.09321(18) 0.59884(16) 0.0147(4) Uani d 1
H H8A 0.3121 0.1598 0.5358 0.018 Uiso calc 1
H H8B 0.4424 0.0644 0.5715 0.018 Uiso calc 1
O O3 0.23609(15) -0.01940(12) 0.64364(11) 0.0149(3) Uani d 1
C C9 0.2214(2) -0.07240(18) 0.56873(16) 0.0142(4) Uani d 1
O O4 0.28657(18) -0.03238(14) 0.47087(12) 0.0232(3) Uani d 1
C C10 0.1107(2) -0.18786(18) 0.62156(17) 0.0151(4) Uani d 1
C C11 0.0394(3) -0.2029(2) 0.53826(19) 0.0235(5) Uani d 1
H H11A -0.0159 -0.2866 0.5690 0.035 Uiso calc 1
H H11B 0.1175 -0.2021 0.4690 0.035 Uiso calc 1
H H11C -0.0297 -0.1298 0.5228 0.035 Uiso calc 1
C C12 -0.0002(3) -0.1871(2) 0.7318(2) 0.0316(6) Uani d 1
H H12A -0.0649 -0.1099 0.7201 0.047 Uiso calc 1
H H12B 0.0541 -0.1835 0.7832 0.047 Uiso calc 1
H H12C -0.0615 -0.2675 0.7636 0.047 Uiso calc 1
Br Br2 0.24396(3) -0.34166(2) 0.65043(2) 0.03253(7) Uani d 1
Co Co1 0.37507(3) 0.09639(2) 0.82922(2) 0.01282(6) Uani d 1
C C13 0.2937(2) -0.0691(2) 0.89243(17) 0.0205(4) Uani d 1
O O13 0.2402(2) -0.17088(14) 0.92908(14) 0.0318(4) Uani d 1
C C14 0.3706(2) 0.15581(19) 0.94411(17) 0.0204(4) Uani d 1
O O14 0.3689(2) 0.19624(15) 1.01387(13) 0.0319(4) Uani d 1
C C15 0.5735(3) 0.06630(19) 0.78595(17) 0.0192(4) Uani d 1
O O15 0.69906(18) 0.05518(17) 0.75817(14) 0.0304(4) Uani d 1
Co Co2 0.16116(3) 0.22826(2) 0.78080(2) 0.01303(6) Uani d 1
C C16 0.0196(2) 0.0985(2) 0.84785(17) 0.0179(4) Uani d 1
O O16 -0.06494(18) 0.01443(15) 0.88945(13) 0.0269(4) Uani d 1
C C17 0.1197(2) 0.3291(2) 0.87509(19) 0.0214(4) Uani d 1
O O17 0.0949(2) 0.39023(17) 0.93381(15) 0.0367(4) Uani d 1
C C18 0.0866(2) 0.3323(2) 0.67223(18) 0.0203(4) Uani d 1
O O18 0.0423(2) 0.39556(16) 0.60153(14) 0.0316(4) Uani d 1

loop_
_atom_site_aniso_label
_atom_site_aniso_U_11
_atom_site_aniso_U_22
_atom_site_aniso_U_33
_atom_site_aniso_U_12
_atom_site_aniso_U_13
_atom_site_aniso_U_23
Br1 0.01709(11) 0.02490(11) 0.02151(11) -0.00005(8) -0.00881(8) -0.00622(8)
C7 0.0267(12) 0.0152(9) 0.0180(10) -0.0055(8) -0.0077(8) -0.0054(8)
C6 0.0178(10) 0.0187(9) 0.0128(9) -0.0030(8) -0.0027(7) -0.0047(7)
C5 0.0169(10) 0.0136(8) 0.0136(9) -0.0020(7) -0.0076(7) -0.0034(7)
C4 0.0150(10) 0.0116(8) 0.0143(9) -0.0023(7) -0.0058(7) -0.0031(7)
O2 0.0226(8) 0.0179(7) 0.0127(7) -0.0087(6) -0.0023(6) -0.0031(5)
O1 0.0181(7) 0.0130(6) 0.0118(6) -0.0078(5) -0.0031(5) -0.0041(5)
C3 0.0191(10) 0.0138(8) 0.0114(9) -0.0060(7) -0.0036(7) -0.0051(7)
C2 0.0122(9) 0.0124(8) 0.0128(9) -0.0011(7) -0.0033(7) -0.0035(7)
C1 0.0105(9) 0.0135(8) 0.0124(9) -0.0008(7) -0.0026(7) -0.0038(7)
C8 0.0146(10) 0.0147(8) 0.0136(9) -0.0066(7) -0.0006(7) -0.0043(7)
O3 0.0168(7) 0.0145(6) 0.0134(7) -0.0068(5) -0.0011(5) -0.0056(5)
C9 0.0129(9) 0.0141(8) 0.0190(10) 0.0017(7) -0.0070(7) -0.0077(7)
O4 0.0279(9) 0.0270(8) 0.0163(7) -0.0110(7) -0.0035(6) -0.0086(6)
C10 0.0140(10) 0.0123(8) 0.0207(10) 0.0002(7) -0.0067(8) -0.0059(7)
C11 0.0216(12) 0.0227(10) 0.0312(12) -0.0052(9) -0.0156(9) -0.0059(9)
C12 0.0267(13) 0.0314(12) 0.0347(13) -0.0165(10) 0.0075(10) -0.0190(11)
Br2 0.03671(15) 0.01571(10) 0.05628(17) 0.00796(9) -0.03120(13) -0.01135(10)
Co1 0.01475(14) 0.01102(12) 0.01208(12) -0.00128(10) -0.00391(10) -0.00241(9)
C13 0.0217(11) 0.0184(10) 0.0198(10) 0.0038(8) -0.0049(8) -0.0061(8)
O13 0.0383(10) 0.0140(7) 0.0350(9) -0.0047(7) -0.0020(8) -0.0037(7)
C14 0.0262(12) 0.0153(9) 0.0186(10) -0.0013(8) -0.0096(9) -0.0005(8)
O14 0.0538(12) 0.0281(8) 0.0198(8) 0.0015(8) -0.0169(8) -0.0103(7)
C15 0.0238(12) 0.0183(9) 0.0152(9) 0.0005(8) -0.0089(8) -0.0019(8)
O15 0.0179(9) 0.0433(10) 0.0290(9) 0.0048(7) -0.0082(7) -0.0100(7)
Co2 0.01267(13) 0.01312(12) 0.01367(13) -0.00069(10) -0.00305(10) -0.00523(10)
C16 0.0151(10) 0.0245(10) 0.0152(9) 0.0001(8) -0.0015(8) -0.0102(8)
O16 0.0219(9) 0.0329(9) 0.0241(8) -0.0118(7) 0.0022(7) -0.0117(7)
C17 0.0194(11) 0.0220(10) 0.0252(11) 0.0015(8) -0.0068(9) -0.0108(9)
O17 0.0380(11) 0.0400(10) 0.0421(11) 0.0063(8) -0.0098(8) -0.0299(9)
C18 0.0180(11) 0.0202(10) 0.0251(11) 0.0012(8) -0.0053(9) -0.0114(8)
O18 0.0359(10) 0.0342(9) 0.0285(9) 0.0105(7) -0.0173(8) -0.0102(7)

loop_
_atom_type_symbol
_atom_type_description
_atom_type_scat_dispersion_real
_atom_type_scat_dispersion_imag
_atom_type_scat_source
C C 0.0033 0.0016 'International Tables Vol C Tables 4.2.6.8 and 6.1.1.4'
H H 0.0000 0.0000 'International Tables Vol C Tables 4.2.6.8 and 6.1.1.4'
O O 0.0106 0.0060 'International Tables Vol C Tables 4.2.6.8 and 6.1.1.4'
Co Co 0.3494 0.9721 'International Tables Vol C Tables 4.2.6.8 and 6.1.1.4'
Br Br -0.2901 2.4595 'International Tables Vol C Tables 4.2.6.8 and 6.1.1.4'

loop_
_geom_angle_atom_site_label_1
_geom_angle_atom_site_label_2
_geom_angle_atom_site_label_3
_geom_angle_site_symmetry_3
_geom_angle
C5 C7 H7A . 109.5
C5 C7 H7B . 109.5
H7A C7 H7B . 109.5
C5 C7 H7C . 109.5
H7A C7 H7C . 109.5
H7B C7 H7C . 109.5
C5 C6 H6A . 109.5
C5 C6 H6B . 109.5
H6A C6 H6B . 109.5
C5 C6 H6C . 109.5
H6A C6 H6C . 109.5
H6B C6 H6C . 109.5
C6 C5 C7 . 112.32(17)
C6 C5 C4 . 114.29(16)
C7 C5 C4 . 111.00(15)
C6 C5 Br1 . 107.83(13)
C7 C5 Br1 . 108.67(14)
C4 C5 Br1 . 102.04(13)
O2 C4 O1 . 124.07(18)
O2 C4 C5 . 124.81(17)
O1 C4 C5 . 111.12(15)
C4 O1 C3 . 115.91(14)
C4 O1 Br2 1_565 78.24(11)
C3 O1 Br2 1_565 91.57(10)
O1 C3 C2 . 107.52(15)
O1 C3 H3A . 110.2
C2 C3 H3A . 110.2
O1 C3 H3B . 110.2
C2 C3 H3B . 110.2
H3A C3 H3B . 108.5
C1 C2 C3 . 140.49(18)
C1 C2 Co2 . 69.89(11)
C3 C2 Co2 . 135.87(14)
C1 C2 Co1 . 70.29(11)
C3 C2 Co1 . 133.59(14)
Co2 C2 Co1 . 78.85(7)
C2 C1 C8 . 139.74(17)
C2 C1 Co2 . 69.80(12)
C8 C1 Co2 . 134.45(14)
C2 C1 Co1 . 69.55(11)
C8 C1 Co1 . 136.33(14)
Co2 C1 Co1 . 78.60(8)
O3 C8 C1 . 108.09(15)
O3 C8 H8A . 110.1
C1 C8 H8A . 110.1
O3 C8 H8B . 110.1
C1 C8 H8B . 110.1
H8A C8 H8B . 108.4
C9 O3 C8 . 115.40(14)
O4 C9 O3 . 123.67(18)
O4 C9 C10 . 124.03(18)
O3 C9 C10 . 112.30(16)
C11 C10 C12 . 113.98(19)
C11 C10 C9 . 110.93(16)
C12 C10 C9 . 114.10(17)
C11 C10 Br2 . 106.58(14)
C12 C10 Br2 . 107.91(15)
C9 C10 Br2 . 102.33(13)
C10 C11 H11A . 109.5
C10 C11 H11B . 109.5
H11A C11 H11B . 109.5
C10 C11 H11C . 109.5
H11A C11 H11C . 109.5
H11B C11 H11C . 109.5
C10 C12 H12A . 109.5
C10 C12 H12B . 109.5
H12A C12 H12B . 109.5
C10 C12 H12C . 109.5
H12A C12 H12C . 109.5
H12B C12 H12C . 109.5
C15 Co1 C14 . 97.61(10)
C15 Co1 C13 . 103.39(10)
C14 Co1 C13 . 106.12(9)
C15 Co1 C2 . 96.50(8)
C14 Co1 C2 . 105.58(9)
C13 Co1 C2 . 139.62(9)
C15 Co1 C1 . 102.92(9)
C14 Co1 C1 . 141.32(9)
C13 Co1 C1 . 100.56(9)
C2 Co1 C1 . 40.16(8)
C15 Co1 Co2 . 146.69(6)
C14 Co1 Co2 . 96.39(7)
C13 Co1 Co2 . 101.48(8)
C2 Co1 Co2 . 50.52(6)
C1 Co1 Co2 . 50.50(6)
O13 C13 Co1 . 177.5(2)
O14 C14 Co1 . 178.14(18)
O15 C15 Co1 . 175.85(19)
C18 Co2 C16 . 100.32(10)
C18 Co2 C17 . 100.21(10)
C16 Co2 C17 . 104.28(10)
C18 Co2 C2 . 99.95(9)
C16 Co2 C2 . 140.82(9)
C17 Co2 C2 . 104.64(9)
C18 Co2 C1 . 98.17(9)
C16 Co2 C1 . 103.58(9)
C17 Co2 C1 . 143.05(9)
C2 Co2 C1 . 40.31(8)
C18 Co2 Co1 . 147.24(7)
C16 Co2 Co1 . 97.95(8)
C17 Co2 Co1 . 101.33(7)
C2 Co2 Co1 . 50.63(6)
C1 Co2 Co1 . 50.90(6)
O16 C16 Co2 . 177.62(19)
O17 C17 Co2 . 179.3(2)
O18 C18 Co2 . 177.7(2)

loop_
_geom_bond_atom_site_label_1
_geom_bond_atom_site_label_2
_geom_bond_site_symmetry_2
_geom_bond_distance
_geom_bond_publ_flag
Br1 C5 . 1.998(2) ?
C7 C5 . 1.519(3) ?
C7 H7A . 0.9800 ?
C7 H7B . 0.9800 ?
C7 H7C . 0.9800 ?
C6 C5 . 1.518(3) ?
C6 H6A . 0.9800 ?
C6 H6B . 0.9800 ?
C6 H6C . 0.9800 ?
C5 C4 . 1.524(3) ?
C4 O2 . 1.207(2) ?
C4 O1 . 1.341(2) ?
O1 C3 . 1.452(2) ?
C3 C2 . 1.474(3) ?
C3 H3A . 0.9900 ?
C3 H3B . 0.9900 ?
C1 C2 . 1.343(3) y
Co1 Co2 . 2.4759(10) y
C1 Co1 . 1.960(2) y
C1 Co2 . 1.949(2) y
C2 Co1 . 1.9508(19) y
C2 Co2 . 1.948(2) y
C1 C8 . 1.473(3) ?
C8 O3 . 1.460(2) ?
C8 H8A . 0.9900 ?
C8 H8B . 0.9900 ?
O3 C9 . 1.338(2) ?
C9 O4 . 1.202(2) ?
C9 C10 . 1.528(3) ?
C10 C11 . 1.513(3) ?
C10 C12 . 1.513(3) ?
C10 Br2 . 1.983(2) ?
C11 H11A . 0.9800 ?
C11 H11B . 0.9800 ?
C11 H11C . 0.9800 ?
C12 H12A . 0.9800 ?
C12 H12B . 0.9800 ?
C12 H12C . 0.9800 ?
Co1 C15 . 1.803(2) ?
Co1 C14 . 1.819(2) ?
Co1 C13 . 1.826(2) ?
C13 O13 . 1.135(2) ?
C14 O14 . 1.136(3) ?
C15 O15 . 1.128(3) ?
Co2 C18 . 1.805(2) ?
Co2 C16 . 1.820(2) ?
Co2 C17 . 1.835(2) ?
C16 O16 . 1.136(2) ?
C17 O17 . 1.130(3) ?
C18 O18 . 1.137(3) ?
O1 Br2 1_565 3.2960(18) ?

loop_
_geom_hbond_atom_site_label_D
_geom_hbond_atom_site_label_H
_geom_hbond_atom_site_label_A
_geom_hbond_site_symmetry_A
_geom_hbond_distance_DH
_geom_hbond_distance_HA
_geom_hbond_distance_DA
_geom_hbond_angle_DHA
C12 H12C Br1 1_445 0.98 2.99 3.961(3) 169.5
C6 H6A Br2 1_565 0.98 3.01 3.788(2) 136.7
C8 H8B O4 2_656 0.99 2.45 3.411(3) 164.6
C3 H3B O2 2_666 0.99 2.58 3.341(3) 133.4
C8 H8A O2 2_666 0.99 2.64 3.454(3) 139.2

loop_
_geom_torsion_atom_site_label_1
_geom_torsion_atom_site_label_2
_geom_torsion_atom_site_label_3
_geom_torsion_atom_site_label_4
_geom_torsion_site_symmetry_1
_geom_torsion_site_symmetry_4
_geom_torsion
C6 C5 C4 O2 . . 151.45(19)
C7 C5 C4 O2 . . 23.2(3)
Br1 C5 C4 O2 . . -92.5(2)
C6 C5 C4 O1 . . -28.7(2)
C7 C5 C4 O1 . . -156.98(16)
Br1 C5 C4 O1 . . 87.39(16)
O2 C4 O1 C3 . . 2.0(3)
C5 C4 O1 C3 . . -177.82(15)
O2 C4 O1 Br2 . 1_565 -83.95(19)
C5 C4 O1 Br2 . 1_565 96.19(14)
C4 O1 C3 C2 . . -177.40(15)
Br2 O1 C3 C2 1_565 . -99.72(14)
O1 C3 C2 C1 . . -173.2(2)
O1 C3 C2 Co2 . . 68.6(2)
O1 C3 C2 Co1 . . -58.2(2)
C3 C2 C1 C8 . . -3.2(5)
Co2 C2 C1 C8 . . 136.1(3)
Co1 C2 C1 C8 . . -139.0(3)
C3 C2 C1 Co2 . . -139.2(3)
Co1 C2 C1 Co2 . . 84.98(6)
C3 C2 C1 Co1 . . 135.8(3)
Co2 C2 C1 Co1 . . -84.98(6)
C2 C1 C8 O3 . . -174.7(2)
Co2 C1 C8 O3 . . -60.5(2)
Co1 C1 C8 O3 . . 68.3(2)
C1 C8 O3 C9 . . 172.04(16)
C8 O3 C9 O4 . . 0.2(3)
C8 O3 C9 C10 . . -178.94(15)
O4 C9 C10 C11 . . -26.6(3)
O3 C9 C10 C11 . . 152.47(17)
O4 C9 C10 C12 . . -157.0(2)
O3 C9 C10 C12 . . 22.1(2)
O4 C9 C10 Br2 . . 86.7(2)
O3 C9 C10 Br2 . . -94.18(16)
